data_7051613
loop_
_publ_author_name
'Rosokha, Sergiy V.'
'Lu, Jianjiang'
'Han, Bing'
'Kochi, Jay K.'

_publ_section_title
;
 Unusual structural effects of intermolecular \p-bonding in the
 tetracyanopyrazine (ion-radical) dimer
;
_journal_issue 3
_journal_name_full 'New Journal of Chemistry'
_journal_page_first 545
_journal_paper_doi 10.1039/b812829d
_journal_volume 33
_journal_year 2009
_chemical_formula_moiety 'C8 N6'
_chemical_formula_sum 'C8 N6'
_chemical_formula_weight 180.14
_chemical_name_systematic
;
?
;
_space_group_IT_number 61
_symmetry_cell_setting orthorhombic
_symmetry_space_group_name_Hall '-P 2ac 2ab'
_symmetry_space_group_name_H-M 'P b c a'
_atom_sites_solution_primary direct
_atom_sites_solution_secondary difmap
_audit_creation_method SHELXL-97
_cell_angle_alpha 90.00
_cell_angle_beta 90.00
_cell_angle_gamma 90.00
_cell_formula_units_Z 8
_cell_length_a 10.090(2)
_cell_length_b 12.141(3)
_cell_length_c 13.850(3)
_cell_measurement_temperature 173(2)
_cell_volume 1696.7(7)
_computing_cell_refinement 'Bruker SMART'
_computing_data_collection 'Bruker SMART'
_computing_data_reduction 'Bruker SHELXTL'
_computing_molecular_graphics 'Bruker SHELXTL'
_computing_publication_material 'Bruker SHELXTL'
_computing_structure_refinement 'SHELXL-97 (Sheldrick, 1997)'
_computing_structure_solution 'SHELXS-97 (Sheldrick, 1990)'
_diffrn_ambient_temperature 173(2)
_diffrn_measured_fraction_theta_full 0.993
_diffrn_measured_fraction_theta_max 0.972
_diffrn_measurement_device_type 'CCD area detector'
_diffrn_measurement_method 'phi and omega scans'
_diffrn_radiation_monochromator graphite
_diffrn_radiation_source 'fine-focus sealed tube'
_diffrn_radiation_type MoK\a
_diffrn_radiation_wavelength 0.71073
_diffrn_reflns_av_R_equivalents 0.0328
_diffrn_reflns_av_sigmaI/netI 0.0279
_diffrn_reflns_limit_h_max 14
_diffrn_reflns_limit_h_min -14
_diffrn_reflns_limit_k_max 15
_diffrn_reflns_limit_k_min -16
_diffrn_reflns_limit_l_max 19
_diffrn_reflns_limit_l_min -13
_diffrn_reflns_number 11774
_diffrn_reflns_theta_full 30.00
_diffrn_reflns_theta_max 30.55
_diffrn_reflns_theta_min 2.94
_diffrn_standards_decay_% 0
_diffrn_standards_interval_count 0
_diffrn_standards_interval_time 0
_diffrn_standards_number 0
_exptl_absorpt_coefficient_mu 0.099
_exptl_absorpt_correction_T_max 0.9844
_exptl_absorpt_correction_T_min 0.9767
_exptl_absorpt_correction_type multi-scan
_exptl_absorpt_process_details '(SADABS; Bruker, 2003)'
_exptl_crystal_colour colorless
_exptl_crystal_density_diffrn 1.410
_exptl_crystal_density_method 'not measured'
_exptl_crystal_description block
_exptl_crystal_F_000 720
_exptl_crystal_size_max 0.24
_exptl_crystal_size_mid 0.22
_exptl_crystal_size_min 0.16
_refine_diff_density_max 0.390
_refine_diff_density_min -0.165
_refine_diff_density_rms 0.060
_refine_ls_extinction_method none
_refine_ls_goodness_of_fit_ref 1.275
_refine_ls_hydrogen_treatment constr
_refine_ls_matrix_type full
_refine_ls_number_parameters 127
_refine_ls_number_reflns 2529
_refine_ls_number_restraints 0
_refine_ls_restrained_S_all 1.275
_refine_ls_R_factor_all 0.0648
_refine_ls_R_factor_gt 0.0481
_refine_ls_shift/su_max 0.000
_refine_ls_shift/su_mean 0.000
_refine_ls_structure_factor_coef Fsqd
_refine_ls_weighting_details 'calc w=1/[\s^2^(Fo^2^)+(0.0600P)^2^+0.0000P] where P=(Fo^2^+2Fc^2^)/3'
_refine_ls_weighting_scheme calc
_refine_ls_wR_factor_gt 0.1194
_refine_ls_wR_factor_ref 0.1286
_reflns_number_gt 1931
_reflns_number_total 2529
_reflns_threshold_expression >2sigma(I)
_cod_data_source_file b812829d.txt
_cod_data_source_block TCP
_cod_depositor_comments
;
The following automatic conversions were performed:
'_symmetry_cell_setting' value 'Orthorhombic' changed to 'orthorhombic'
according to '/home/saulius/struct/CIF-dictionaries/cif_core.dic'
dictionary named 'cif_core.dic' version 2.4.1 from 2010-06-29.

Automatic conversion script
Id: cif_fix_enum 1527 2010-12-29 10:47:43Z saulius 
;
_cod_original_cell_volume 1696.7(6)
_cod_original_sg_symbol_H-M 'Pbca '
_cod_database_code 7051613

loop_
_symmetry_equiv_pos_as_xyz
'x, y, z'
'-x+1/2, -y, z+1/2'
'-x, y+1/2, -z+1/2'
'x+1/2, -y+1/2, -z'
'-x, -y, -z'
'x-1/2, y, -z-1/2'
'x, -y-1/2, z-1/2'
'-x-1/2, y-1/2, z'

loop_
_atom_site_label
_atom_site_type_symbol
_atom_site_fract_x
_atom_site_fract_y
_atom_site_fract_z
_atom_site_U_iso_or_equiv
_atom_site_adp_type
_atom_site_occupancy
_atom_site_symmetry_multiplicity
_atom_site_calc_flag
_atom_site_refinement_flags
_atom_site_disorder_assembly
_atom_site_disorder_group
N1 N 0.11187(8) 0.97500(7) 0.10610(6) 0.0258(2) Uani 1 1 d . . .
N2 N 0.24246(9) 0.77273(7) 0.13800(7) 0.0271(2) Uani 1 1 d . . .
N3 N 0.10284(11) 0.70024(9) 0.35392(8) 0.0419(3) Uani 1 1 d . . .
N4 N -0.07326(11) 0.98847(10) 0.31311(7) 0.0415(3) Uani 1 1 d . . .
N5 N 0.25304(11) 1.04938(9) -0.10849(8) 0.0419(3) Uani 1 1 d . . .
N6 N 0.44066(12) 0.76564(10) -0.06232(8) 0.0495(3) Uani 1 1 d . . .
C1 C 0.19895(10) 0.93384(9) 0.04331(7) 0.0251(2) Uani 1 1 d . . .
C2 C 0.26459(10) 0.83355(9) 0.05975(8) 0.0261(2) Uani 1 1 d . . .
C3 C 0.15520(10) 0.81384(8) 0.20057(7) 0.0249(2) Uani 1 1 d . . .
C4 C 0.09150(9) 0.91517(8) 0.18511(7) 0.0241(2) Uani 1 1 d . . .
C5 C 0.22705(11) 0.99874(10) -0.04151(8) 0.0306(3) Uani 1 1 d . . .
C6 C 0.36268(11) 0.79412(9) -0.00833(9) 0.0326(3) Uani 1 1 d . . .
C7 C 0.12688(11) 0.74912(9) 0.28583(8) 0.0298(3) Uani 1 1 d . . .
C8 C -0.00089(10) 0.95774(9) 0.25583(8) 0.0284(2) Uani 1 1 d . . .

loop_
_atom_site_aniso_label
_atom_site_aniso_U_11
_atom_site_aniso_U_22
_atom_site_aniso_U_33
_atom_site_aniso_U_23
_atom_site_aniso_U_13
_atom_site_aniso_U_12
N1 0.0235(4) 0.0277(4) 0.0262(5) 0.0002(4) -0.0003(3) -0.0003(3)
N2 0.0252(4) 0.0276(5) 0.0287(5) -0.0020(4) -0.0027(4) -0.0005(3)
N3 0.0529(7) 0.0362(6) 0.0366(6) 0.0067(5) 0.0000(5) -0.0024(5)
N4 0.0399(6) 0.0439(6) 0.0409(6) 0.0049(5) 0.0136(5) 0.0044(5)
N5 0.0463(6) 0.0409(6) 0.0384(6) 0.0058(5) 0.0079(4) -0.0035(5)
N6 0.0435(7) 0.0515(7) 0.0535(7) -0.0081(6) 0.0142(5) 0.0078(5)
C1 0.0234(5) 0.0278(5) 0.0242(5) -0.0016(4) 0.0002(4) -0.0023(4)
C2 0.0228(5) 0.0287(5) 0.0269(6) -0.0035(4) -0.0009(4) -0.0001(4)
C3 0.0238(5) 0.0267(5) 0.0243(5) -0.0008(4) -0.0037(4) -0.0034(4)
C4 0.0212(5) 0.0277(5) 0.0235(5) -0.0009(4) -0.0011(4) -0.0028(4)
C5 0.0299(6) 0.0310(6) 0.0309(6) -0.0009(5) 0.0033(5) 0.0004(4)
C6 0.0313(6) 0.0326(6) 0.0340(6) -0.0030(5) 0.0023(5) 0.0021(5)
C7 0.0329(6) 0.0265(5) 0.0300(6) -0.0001(4) -0.0021(5) -0.0001(4)
C8 0.0272(5) 0.0298(5) 0.0282(5) 0.0040(4) 0.0017(4) 0.0006(4)

loop_
_atom_type_symbol
_atom_type_description
_atom_type_scat_dispersion_real
_atom_type_scat_dispersion_imag
_atom_type_scat_source
C C 0.0033 0.0016 'International Tables Vol C Tables 4.2.6.8 and 6.1.1.4'
N N 0.0061 0.0033 'International Tables Vol C Tables 4.2.6.8 and 6.1.1.4'

loop_
_geom_angle_atom_site_label_1
_geom_angle_atom_site_label_2
_geom_angle_atom_site_label_3
_geom_angle
_geom_angle_site_symmetry_1
_geom_angle_site_symmetry_3
_geom_angle_publ_flag
C4 N1 C1 115.72(9) . . ?
C2 N2 C3 115.64(9) . . ?
N1 C1 C2 121.99(10) . . ?
N1 C1 C5 117.13(10) . . ?
C2 C1 C5 120.85(10) . . ?
N2 C2 C1 122.29(9) . . ?
N2 C2 C6 117.49(10) . . ?
C1 C2 C6 120.21(10) . . ?
N2 C3 C4 122.10(10) . . ?
N2 C3 C7 117.25(9) . . ?
C4 C3 C7 120.65(10) . . ?
N1 C4 C3 122.23(9) . . ?
N1 C4 C8 117.48(9) . . ?
C3 C4 C8 120.29(9) . . ?
N5 C5 C1 178.05(13) . . ?
N6 C6 C2 178.36(13) . . ?
N3 C7 C3 178.31(12) . . ?
N4 C8 C4 177.95(12) . . ?

loop_
_geom_bond_atom_site_label_1
_geom_bond_atom_site_label_2
_geom_bond_distance
_geom_bond_site_symmetry_2
_geom_bond_publ_flag
N1 C4 1.3294(13) . ?
N1 C1 1.3334(13) . ?
N2 C2 1.3303(14) . ?
N2 C3 1.3325(14) . ?
N3 C7 1.1403(15) . ?
N4 C8 1.1410(14) . ?
N5 C5 1.1434(15) . ?
N6 C6 1.1393(15) . ?
C1 C2 1.4047(15) . ?
C1 C5 1.4425(15) . ?
C2 C6 1.4484(15) . ?
C3 C4 1.4044(14) . ?
C3 C7 1.4469(15) . ?
C4 C8 1.4476(15) . ?

loop_
_cod_related_entry_id
_cod_related_entry_database
_cod_related_entry_code
1 ChemSpider 265230
